data_7219703
loop_
_publ_author_name
'Kim, Doeon'
'Kim, Byung Joo'
'Noh, Tae Hwan'
'Jung, Ok-Sang'

_publ_section_title
;
 New topological 3D copper(ii) coordination networks: catechol oxidation
 catalysis and solvent adsorption via porous properties
;
_journal_issue 12
_journal_name_full CrystEngComm
_journal_page_first 2583
_journal_paper_doi 10.1039/C5CE00087D
_journal_volume 17
_journal_year 2015
_chemical_formula_sum 'C120 H102 Cu3 N18 O24'
_chemical_formula_weight 2370.82
_chemical_name_systematic
; 
 ? 
;
_space_group_IT_number 72
_symmetry_cell_setting orthorhombic
_symmetry_space_group_name_Hall '-I 2 2c'
_symmetry_space_group_name_H-M 'I b a m'
_atom_sites_solution_hydrogens geom
_atom_sites_solution_primary direct
_atom_sites_solution_secondary difmap
_audit_creation_method SHELXL-97
_audit_update_record
;
2015-01-13 deposited with the CCDC.
2015-02-17 downloaded from the CCDC.
;
_cell_angle_alpha 90.00
_cell_angle_beta 90.00
_cell_angle_gamma 90.00
_cell_formula_units_Z 4
_cell_length_a 20.6958(5)
_cell_length_b 27.2441(9)
_cell_length_c 31.2425(7)
_cell_measurement_reflns_used 4833
_cell_measurement_temperature 293(2)
_cell_measurement_theta_max 25.86
_cell_measurement_theta_min 2.36
_cell_volume 17615.7(8)
_computing_cell_refinement 'Bruker SAINT'
_computing_data_collection 'Bruker APEX2'
_computing_data_reduction 'Bruker SAINT'
_computing_molecular_graphics 'Bruker SHELXTL'
_computing_publication_material 'Bruker SHELXTL'
_computing_structure_refinement 'SHELXL-97 (Sheldrick, 2008)'
_computing_structure_solution 'SHELXS-97 (Sheldrick, 2008)'
_diffrn_ambient_temperature 293(2)
_diffrn_measured_fraction_theta_full 1.000
_diffrn_measured_fraction_theta_max 1.000
_diffrn_measurement_device_type 'Bruker Breeze CCD'
_diffrn_measurement_method '\f and \w scans'
_diffrn_radiation_monochromator graphite
_diffrn_radiation_source 'fine-focus sealed tube'
_diffrn_radiation_type MoK\a
_diffrn_radiation_wavelength 0.71073
_diffrn_reflns_av_R_equivalents 0.1735
_diffrn_reflns_av_unetI/netI 0.1813
_diffrn_reflns_limit_h_max 25
_diffrn_reflns_limit_h_min -25
_diffrn_reflns_limit_k_max 33
_diffrn_reflns_limit_k_min -30
_diffrn_reflns_limit_l_max 38
_diffrn_reflns_limit_l_min -38
_diffrn_reflns_number 140462
_diffrn_reflns_theta_full 26.00
_diffrn_reflns_theta_max 26.00
_diffrn_reflns_theta_min 1.24
_exptl_absorpt_coefficient_mu 0.411
_exptl_absorpt_correction_T_max 0.9409
_exptl_absorpt_correction_T_min 0.9077
_exptl_absorpt_correction_type multi-scan
_exptl_absorpt_process_details SADABS
_exptl_crystal_colour blue
_exptl_crystal_density_diffrn 0.894
_exptl_crystal_density_method 'not measured'
_exptl_crystal_description block
_exptl_crystal_F_000 4908
_exptl_crystal_size_max 0.24
_exptl_crystal_size_mid 0.16
_exptl_crystal_size_min 0.15
_platon_squeeze_details
;
;
_refine_diff_density_max 0.639
_refine_diff_density_min -0.368
_refine_diff_density_rms 0.072
_refine_ls_extinction_method none
_refine_ls_goodness_of_fit_ref 0.851
_refine_ls_hydrogen_treatment constr
_refine_ls_matrix_type full
_refine_ls_number_parameters 461
_refine_ls_number_reflns 8843
_refine_ls_number_restraints 97
_refine_ls_restrained_S_all 0.877
_refine_ls_R_factor_all 0.2580
_refine_ls_R_factor_gt 0.0864
_refine_ls_shift/su_max 0.001
_refine_ls_shift/su_mean 0.000
_refine_ls_structure_factor_coef Fsqd
_refine_ls_weighting_details 'calc w=1/[\s^2^(Fo^2^)+(0.1286P)^2^+0.0000P] where P=(Fo^2^+2Fc^2^)/3'
_refine_ls_weighting_scheme calc
_refine_ls_wR_factor_gt 0.2338
_refine_ls_wR_factor_ref 0.2720
_reflns_number_gt 2457
_reflns_number_total 8843
_reflns_threshold_expression >2sigma(I)
_cod_data_source_file c5ce00087d2.cif
_cod_data_source_block CuBF4
_cod_depositor_comments
;
The following automatic conversions were performed:

'_symmetry_cell_setting' value 'Orthorhombic' changed to
'orthorhombic' according to
/usr/data/users/saulius/crontab/automatic-downloads/rss-feeds/RSC/lib/dictionaries/cif_core.dic
dictionary named 'cif_core.dic' version 2.4.2 from 2011-04-26.

'_exptl_absorpt_correction_type' value 'Multi-scan' changed to
'multi-scan' according to
/usr/data/users/saulius/crontab/automatic-downloads/rss-feeds/RSC/lib/dictionaries/cif_core.dic
dictionary named 'cif_core.dic' version 2.4.2 from 2011-04-26.

Automatic conversion script
Id: cif_fix_values 3086 2015-02-26 13:12:21Z robertas 

 Adding full bibliography for 7219701--7219703.cif.
;
_cod_original_sg_symbol_H-M Ibam
_cod_database_code 7219703

loop_
_symmetry_equiv_pos_as_xyz
'x, y, z'
'-x, -y, z'
'x, -y, -z+1/2'
'-x, y, -z+1/2'
'x+1/2, y+1/2, z+1/2'
'-x+1/2, -y+1/2, z+1/2'
'x+1/2, -y+1/2, -z+1'
'-x+1/2, y+1/2, -z+1'
'-x, -y, -z'
'x, y, -z'
'-x, y, z-1/2'
'x, -y, z-1/2'
'-x+1/2, -y+1/2, -z+1/2'
'x+1/2, y+1/2, -z+1/2'
'-x+1/2, y+1/2, z'
'x+1/2, -y+1/2, z'

loop_
_atom_site_label
_atom_site_type_symbol
_atom_site_fract_x
_atom_site_fract_y
_atom_site_fract_z
_atom_site_U_iso_or_equiv
_atom_site_adp_type
_atom_site_occupancy
_atom_site_symmetry_multiplicity
_atom_site_calc_flag
_atom_site_refinement_flags
_atom_site_disorder_assembly
_atom_site_disorder_group
Cu1 Cu -1.0000 0.0000 0.2500 0.0669(5) Uani 1 4 d SD . .
Cu2 Cu -0.76420(6) 0.38789(5) 0.0000 0.1003(5) Uani 1 2 d SD . .
O1 O -0.5321(3) 0.36169(18) 0.16054(16) 0.126(2) Uani 1 1 d . . .
O2 O -0.5791(2) 0.29068(19) 0.16215(16) 0.1010(15) Uani 1 1 d . . .
O3 O -0.7769(2) 0.19177(18) 0.23649(18) 0.1093(18) Uani 1 1 d . . .
O4 O -0.7317(2) 0.14497(16) 0.28714(15) 0.0887(14) Uani 1 1 d . . .
O5 O -0.4254(6) 0.0478(5) 0.1894(5) 0.359(7) Uani 1 1 d DU . .
O6 O -0.4959(4) 0.0965(2) 0.1564(2) 0.180(3) Uani 1 1 d . . .
N1 N -0.6990(3) 0.3702(3) 0.04622(18) 0.0870(17) Uani 1 1 d D . .
N2 N -0.9291(2) 0.05267(19) 0.25280(17) 0.0671(14) Uani 1 1 d . . .
N3 N -0.3281(3) 0.0955(3) 0.0458(2) 0.105(2) Uani 1 1 d D . .
N4 N -0.7288(5) 0.4695(3) 0.0000 0.110(3) Uani 1 2 d SD . .
N5 N -0.8014(5) 0.3055(3) 0.0000 0.118(3) Uani 1 2 d SD . .
N6 N -1.0000 0.0000 0.3254(2) 0.104(3) Uani 0.50 1 d PD C .
C3 C -0.6161(4) 0.3452(3) 0.1125(3) 0.073(2) Uani 1 1 d D . .
C1 C -0.6345(9) 0.3894(5) 0.0552(6) 0.112(7) Uani 0.50 1 d PD A 1
H1A H -0.6182 0.4131 0.0367 0.135 Uiso 0.50 1 calc PR A 1
C2 C -0.5979(7) 0.3760(8) 0.0871(6) 0.089(5) Uani 0.50 1 d PD A 1
H2A H -0.5573 0.3901 0.0904 0.107 Uiso 0.50 1 calc PR A 1
C4 C -0.6761(7) 0.3209(5) 0.1141(4) 0.076(4) Uani 0.50 1 d PD A 1
H4A H -0.6879 0.2986 0.1353 0.091 Uiso 0.50 1 calc PR A 1
C5 C -0.7155(7) 0.3344(5) 0.0799(5) 0.079(4) Uani 0.50 1 d PD A 1
H5A H -0.7558 0.3195 0.0781 0.095 Uiso 0.50 1 calc PR A 1
C1' C -0.6801(8) 0.4016(6) 0.0706(5) 0.093(5) Uani 0.50 1 d PDU A 2
H1'A H -0.6952 0.4334 0.0661 0.112 Uiso 0.50 1 calc PR A 2
C2' C -0.6384(8) 0.3945(5) 0.1041(5) 0.088(4) Uani 0.50 1 d PDU A 2
H2'A H -0.6248 0.4207 0.1210 0.105 Uiso 0.50 1 calc PR A 2
C4' C -0.6348(8) 0.3116(6) 0.0810(6) 0.112(6) Uani 0.50 1 d PD A 2
H4'A H -0.6213 0.2792 0.0838 0.134 Uiso 0.50 1 calc PR A 2
C5' C -0.6709(9) 0.3237(7) 0.0470(6) 0.130(6) Uani 0.50 1 d PDU A 2
H5'A H -0.6772 0.3017 0.0247 0.156 Uiso 0.50 1 calc PR A 2
C6 C -0.5709(4) 0.3347(3) 0.1466(2) 0.0755(19) Uani 1 1 d . A .
C7 C -0.5366(4) 0.2738(3) 0.1969(2) 0.106(2) Uani 1 1 d . . .
H7A H -0.5364 0.2975 0.2201 0.127 Uiso 1 1 calc R . .
H7B H -0.4927 0.2700 0.1864 0.127 Uiso 1 1 calc R . .
C8 C -0.8816(3) 0.0480(2) 0.28184(19) 0.0744(18) Uani 1 1 d . . .
H8A H -0.8823 0.0214 0.3005 0.089 Uiso 1 1 calc R . .
C9 C -0.8320(3) 0.0815(2) 0.2849(2) 0.0708(18) Uani 1 1 d . . .
H9A H -0.8002 0.0777 0.3056 0.085 Uiso 1 1 calc R . .
C10 C -0.8297(3) 0.1195(2) 0.2579(2) 0.0602(16) Uani 1 1 d . . .
C11 C -0.8768(3) 0.1232(2) 0.2279(2) 0.0684(17) Uani 1 1 d . . .
H11A H -0.8748 0.1484 0.2079 0.082 Uiso 1 1 calc R . .
C12 C -0.9268(3) 0.0909(2) 0.2265(2) 0.0691(18) Uani 1 1 d . . .
H12A H -0.9598 0.0957 0.2067 0.083 Uiso 1 1 calc R . .
C13 C -0.7766(3) 0.1571(3) 0.2580(3) 0.080(2) Uani 1 1 d . . .
C14 C -0.6816(3) 0.1806(3) 0.2943(2) 0.108(3) Uani 1 1 d . . .
H14A H -0.6594 0.1733 0.3209 0.130 Uiso 1 1 calc R . .
H14B H -0.7006 0.2130 0.2967 0.130 Uiso 1 1 calc R . .
C17 C -0.4180(8) 0.0773(4) 0.1144(5) 0.190(7) Uani 1 1 d D . .
C15 C -0.3518(8) 0.1287(8) 0.0674(5) 0.116(7) Uani 0.50 1 d PD B 1
H15A H -0.3359 0.1600 0.0622 0.140 Uiso 0.50 1 calc PR B 1
C16 C -0.4007(9) 0.1250(5) 0.0995(5) 0.111(7) Uani 0.50 1 d PDU B 1
H16A H -0.4206 0.1530 0.1104 0.134 Uiso 0.50 1 calc PR B 1
C18 C -0.4070(12) 0.0429(8) 0.0804(6) 0.233(11) Uani 0.50 1 d PDU B 1
H18A H -0.4331 0.0152 0.0793 0.279 Uiso 0.50 1 calc PR B 1
C19 C -0.3585(9) 0.0484(4) 0.0480(6) 0.166(8) Uani 0.50 1 d PDU B 1
H19A H -0.3474 0.0229 0.0296 0.199 Uiso 0.50 1 calc PR B 1
C15' C -0.3925(12) 0.1175(8) 0.0545(8) 0.153(10) Uani 0.50 1 d PDU B 2
H15B H -0.4093 0.1397 0.0348 0.184 Uiso 0.50 1 calc PR B 2
C16' C -0.4285(10) 0.1064(8) 0.0903(6) 0.109(7) Uani 0.50 1 d PDU B 2
H16B H -0.4654 0.1252 0.0949 0.131 Uiso 0.50 1 calc PR B 2
C18' C -0.3539(8) 0.0577(6) 0.1163(6) 0.146(8) Uani 0.50 1 d PD B 2
H18C H -0.3403 0.0414 0.1409 0.175 Uiso 0.50 1 calc PR B 2
C19' C -0.3117(7) 0.0627(5) 0.0820(5) 0.085(4) Uani 0.50 1 d PD B 2
H19B H -0.2729 0.0454 0.0818 0.102 Uiso 0.50 1 calc PR B 2
C20 C -0.4522(10) 0.0631(10) 0.1564(6) 0.361(13) Uani 1 1 d DU B .
C21 C -0.5476(6) 0.0867(3) 0.1898(5) 0.276(8) Uani 1 1 d . . .
H21A H -0.5312 0.0646 0.2116 0.331 Uiso 1 1 calc R . .
H21B H -0.5851 0.0716 0.1765 0.331 Uiso 1 1 calc R . .
C22 C -0.5628(3) 0.2248(3) 0.2124(3) 0.084(2) Uani 1 1 d . . .
C23 C -0.6073(3) 0.2232(3) 0.2435(2) 0.081(2) Uani 1 1 d . . .
H23A H -0.6207 0.2525 0.2560 0.097 Uiso 1 1 calc R . .
C24 C -0.6336(3) 0.1801(3) 0.2576(2) 0.089(2) Uani 1 1 d . . .
C25 C -0.6113(4) 0.1386(3) 0.2402(3) 0.111(3) Uani 1 1 d . . .
H25A H -0.6281 0.1089 0.2498 0.134 Uiso 1 1 calc R . .
C26 C -0.5666(4) 0.1377(3) 0.2104(3) 0.125(3) Uani 1 1 d . . .
C27 C -0.5411(3) 0.1818(3) 0.1939(3) 0.114(3) Uani 1 1 d . . .
H27A H -0.5112 0.1819 0.1718 0.137 Uiso 1 1 calc R . .
C28 C -0.7118(7) 0.5079(5) 0.0000 0.132(5) Uani 0.50 1 d P A .
C29 C -0.6866(10) 0.5609(6) 0.0000 0.266(11) Uani 1 2 d S . .
H29A H -0.6933 0.5753 0.0277 0.319 Uiso 0.50 1 calc PR A .
H29B H -0.7094 0.5797 -0.0212 0.319 Uiso 0.50 1 calc PR . .
H29C H -0.6412 0.5610 -0.0065 0.319 Uiso 0.50 1 calc PR . .
C30 C -0.8081(7) 0.2624(4) 0.0000 0.148(6) Uani 0.50 1 d PD A .
C31 C -0.8144(10) 0.2092(5) 0.0000 0.305(13) Uani 1 2 d SD . .
H31A H -0.8004 0.1964 -0.0271 0.366 Uiso 0.50 1 calc PR A .
H31B H -0.8588 0.2004 0.0047 0.366 Uiso 0.50 1 calc PR . .
H31C H -0.7882 0.1956 0.0224 0.366 Uiso 0.50 1 calc PR . .
C32 C -1.0000 0.0000 0.3627(3) 0.146(5) Uani 1 2 d SD . .
C33 C -0.980(2) -0.0171(16) 0.4053(6) 0.40(3) Uani 0.50 1 d PDU C -1
H33A H -0.9713 0.0107 0.4233 0.480 Uiso 0.50 1 calc PR C -1
H33B H -0.9416 -0.0367 0.4028 0.480 Uiso 0.50 1 calc PR C -1
H33C H -1.0139 -0.0364 0.4177 0.480 Uiso 0.50 1 calc PR C -1

loop_
_atom_site_aniso_label
_atom_site_aniso_U_11
_atom_site_aniso_U_22
_atom_site_aniso_U_33
_atom_site_aniso_U_23
_atom_site_aniso_U_13
_atom_site_aniso_U_12
Cu1 0.0483(9) 0.0588(9) 0.0936(12) 0.000 0.000 0.000
Cu2 0.0783(9) 0.1294(12) 0.0930(10) 0.000 0.000 0.0176(8)
O1 0.163(5) 0.101(4) 0.114(4) 0.018(3) -0.057(4) -0.067(4)
O2 0.089(3) 0.086(4) 0.128(4) 0.007(3) -0.032(3) -0.006(3)
O3 0.082(4) 0.068(3) 0.177(5) 0.032(3) 0.014(3) -0.012(3)
O4 0.059(3) 0.103(4) 0.105(4) -0.001(3) 0.010(3) -0.017(3)
O5 0.382(14) 0.322(13) 0.373(13) -0.105(11) 0.034(12) -0.160(11)
O6 0.182(6) 0.104(4) 0.254(8) 0.044(5) 0.124(6) 0.021(4)
N1 0.090(5) 0.098(5) 0.073(4) -0.002(4) -0.003(4) 0.003(4)
N2 0.032(3) 0.096(4) 0.073(3) 0.000(3) -0.007(3) -0.009(3)
N3 0.090(5) 0.110(5) 0.115(5) 0.003(5) 0.037(4) 0.004(4)
N4 0.111(7) 0.067(7) 0.153(8) 0.000 0.000 0.012(6)
N5 0.101(7) 0.145(9) 0.109(7) 0.000 0.000 -0.026(8)
N6 0.113(7) 0.106(7) 0.092(6) 0.000 0.000 -0.001(5)
C3 0.083(7) 0.065(5) 0.072(6) 0.002(5) 0.005(5) 0.007(5)
C1 0.063(12) 0.093(12) 0.18(2) 0.028(12) 0.060(14) -0.013(10)
C2 0.045(10) 0.139(17) 0.083(12) 0.003(12) -0.036(10) 0.020(11)
C4 0.064(10) 0.106(11) 0.057(9) -0.018(8) -0.002(9) -0.012(9)
C5 0.084(11) 0.093(11) 0.062(9) -0.014(9) 0.010(9) -0.030(8)
C1' 0.129(13) 0.074(10) 0.076(10) 0.000(8) -0.031(10) 0.030(9)
C2' 0.102(11) 0.074(10) 0.087(11) 0.008(8) -0.010(10) 0.006(9)
C4' 0.114(14) 0.092(12) 0.129(15) 0.013(12) -0.075(14) 0.028(10)
C5' 0.145(13) 0.109(12) 0.137(13) 0.010(11) -0.020(13) 0.017(11)
C6 0.091(6) 0.043(5) 0.093(6) -0.001(4) 0.000(5) -0.006(4)
C7 0.096(5) 0.113(6) 0.108(6) 0.006(5) -0.047(5) 0.003(5)
C8 0.073(5) 0.087(5) 0.063(4) 0.006(4) -0.001(4) 0.004(4)
C9 0.043(4) 0.076(5) 0.094(5) -0.003(4) -0.017(3) -0.009(4)
C10 0.048(4) 0.070(4) 0.063(4) 0.017(4) 0.001(3) 0.003(4)
C11 0.066(4) 0.053(4) 0.087(5) 0.016(3) 0.019(4) -0.004(4)
C12 0.056(4) 0.069(4) 0.082(5) 0.032(4) 0.005(4) 0.019(4)
C13 0.062(5) 0.068(5) 0.111(7) -0.007(5) 0.030(5) 0.005(5)
C14 0.061(5) 0.151(7) 0.114(6) -0.018(5) 0.032(4) -0.061(5)
C17 0.198(13) 0.112(10) 0.260(17) -0.008(10) 0.120(13) 0.020(10)
C15 0.119(17) 0.127(17) 0.103(14) 0.001(12) 0.057(14) 0.005(14)
C16 0.124(14) 0.068(11) 0.142(14) -0.029(11) 0.021(12) -0.004(10)
C18 0.209(18) 0.254(19) 0.234(18) -0.026(16) 0.108(16) -0.045(16)
C19 0.154(15) 0.141(14) 0.202(17) -0.072(13) 0.005(14) -0.010(13)
C15' 0.161(15) 0.138(14) 0.161(15) 0.033(11) 0.008(13) 0.015(12)
C16' 0.115(14) 0.086(13) 0.127(14) -0.023(11) 0.059(11) -0.013(11)
C18' 0.22(2) 0.120(16) 0.095(14) -0.014(11) 0.022(16) -0.080(17)
C19' 0.094(11) 0.062(9) 0.099(11) 0.003(9) 0.030(10) -0.008(8)
C20 0.301(18) 0.41(2) 0.38(2) 0.022(17) 0.173(16) 0.085(15)
C21 0.314(16) 0.104(8) 0.409(19) 0.022(10) 0.278(15) 0.010(9)
C22 0.055(5) 0.083(6) 0.114(6) 0.031(5) -0.004(4) -0.008(4)
C23 0.042(4) 0.074(5) 0.127(6) -0.005(5) 0.002(4) 0.000(4)
C24 0.058(4) 0.089(6) 0.122(6) -0.015(5) -0.015(5) -0.014(5)
C25 0.093(6) 0.079(6) 0.161(8) 0.002(5) 0.064(6) -0.002(5)
C26 0.123(7) 0.059(5) 0.192(9) 0.006(5) 0.087(7) -0.011(5)
C27 0.068(5) 0.108(7) 0.166(8) -0.007(6) 0.013(5) 0.012(5)
C28 0.179(14) 0.110(13) 0.106(9) 0.000 0.000 -0.006(11)
C29 0.46(3) 0.170(16) 0.171(15) 0.000 0.000 -0.087(19)
C30 0.099(9) 0.214(18) 0.129(10) 0.000 0.000 -0.052(14)
C31 0.37(3) 0.23(2) 0.32(3) 0.000 0.000 -0.11(2)
C32 0.147(12) 0.115(10) 0.177(15) 0.000 0.000 -0.036(9)
C33 0.41(3) 0.41(3) 0.39(3) 0.025(15) -0.017(15) -0.008(15)

loop_
_atom_type_symbol
_atom_type_description
_atom_type_scat_dispersion_real
_atom_type_scat_dispersion_imag
_atom_type_scat_source
C C 0.0033 0.0016 'International Tables Vol C Tables 4.2.6.8 and 6.1.1.4'
H H 0.0000 0.0000 'International Tables Vol C Tables 4.2.6.8 and 6.1.1.4'
Cu Cu 0.3201 1.2651 'International Tables Vol C Tables 4.2.6.8 and 6.1.1.4'
N N 0.0061 0.0033 'International Tables Vol C Tables 4.2.6.8 and 6.1.1.4'
O O 0.0106 0.0060 'International Tables Vol C Tables 4.2.6.8 and 6.1.1.4'

loop_
_geom_angle_atom_site_label_1
_geom_angle_atom_site_label_2
_geom_angle_atom_site_label_3
_geom_angle
_geom_angle_site_symmetry_1
_geom_angle_site_symmetry_3
N2 Cu1 N2 175.1(3) . 2_355
N2 Cu1 N2 91.4(3) . 4_355
N2 Cu1 N2 88.8(3) 2_355 4_355
N2 Cu1 N2 88.8(3) . 3
N2 Cu1 N2 91.4(3) 2_355 3
N2 Cu1 N2 175.1(3) 4_355 3
N2 Cu1 N6 87.56(14) . .
N2 Cu1 N6 87.56(14) 2_355 .
N2 Cu1 N6 92.44(14) 4_355 .
N2 Cu1 N6 92.44(14) 3 .
N2 Cu1 N6 92.44(14) . 3
N2 Cu1 N6 92.44(14) 2_355 3
N2 Cu1 N6 87.56(14) 4_355 3
N2 Cu1 N6 87.56(14) 3 3
N6 Cu1 N6 180.0 . 3
N3 Cu2 N3 91.3(4) 7_454 16_455
N3 Cu2 N1 179.3(3) 7_454 .
N3 Cu2 N1 89.1(3) 16_455 .
N3 Cu2 N1 89.1(3) 7_454 10
N3 Cu2 N1 179.3(3) 16_455 10
N1 Cu2 N1 90.4(3) . 10
N3 Cu2 N4 89.5(3) 7_454 .
N3 Cu2 N4 89.5(3) 16_455 .
N1 Cu2 N4 91.0(3) . .
N1 Cu2 N4 91.0(3) 10 .
N3 Cu2 N5 90.0(3) 7_454 .
N3 Cu2 N5 90.0(3) 16_455 .
N1 Cu2 N5 89.5(3) . .
N1 Cu2 N5 89.5(3) 10 .
N4 Cu2 N5 179.3(4) . .
C6 O2 C7 118.9(6) . .
C13 O4 C14 115.9(6) . .
C20 O6 C21 111.8(9) . .
C1' N1 C5' 119.8(12) . .
C1' N1 C1 48.0(7) . .
C5' N1 C1 86.7(10) . .
C1' N1 C5 95.4(9) . .
C5' N1 C5 58.8(8) . .
C1 N1 C5 108.2(10) . .
C1' N1 Cu2 119.6(9) . .
C5' N1 Cu2 120.3(9) . .
C1 N1 Cu2 131.1(9) . .
C5 N1 Cu2 120.6(7) . .
C12 N2 C8 117.7(5) . .
C12 N2 Cu1 123.2(4) . .
C8 N2 Cu1 119.1(5) . .
C15 N3 C19 117.2(13) . .
C15 N3 C19' 96.6(10) . .
C19 N3 C19' 61.5(9) . .
C15 N3 C15' 41.1(9) . .
C19 N3 C15' 87.6(11) . .
C19' N3 C15' 108.0(12) . .
C15 N3 Cu2 119.3(10) . 7_554
C19 N3 Cu2 121.9(9) . 7_554
C19' N3 Cu2 122.1(7) . 7_554
C15' N3 Cu2 129.3(11) . 7_554
C28 N4 Cu2 179.6(12) . .
C30 N5 Cu2 167.9(12) . .
C32 N6 Cu1 180.000(1) . .
C2 C3 C4' 94.4(12) . .
C2 C3 C4 128.5(12) . .
C4' C3 C4 58.2(8) . .
C2 C3 C2' 48.6(8) . .
C4' C3 C2' 113.2(11) . .
C4 C3 C2' 99.4(10) . .
C2 C3 C6 114.6(10) . .
C4' C3 C6 124.6(8) . .
C4 C3 C6 116.8(9) . .
C2' C3 C6 121.6(9) . .
C2 C1 N1 125.2(14) . .
C2 C1 H1A 117.4 . .
N1 C1 H1A 117.4 . .
C3 C2 C1 120.8(16) . .
C3 C2 H2A 119.6 . .
C1 C2 H2A 119.6 . .
C5 C4 C3 111.4(12) . .
C5 C4 H4A 124.3 . .
C3 C4 H4A 124.3 . .
C4 C5 N1 125.8(11) . .
C4 C5 H5A 117.1 . .
N1 C5 H5A 117.1 . .
N1 C1' C2' 125.7(14) . .
N1 C1' H1'A 117.1 . .
C2' C1' H1'A 117.1 . .
C1' C2' C3 118.0(13) . .
C1' C2' H2'A 121.0 . .
C3 C2' H2'A 121.0 . .
C5' C4' C3 123.5(14) . .
C5' C4' H4'A 118.3 . .
C3 C4' H4'A 118.3 . .
C4' C5' N1 118.0(16) . .
C4' C5' H5'A 121.0 . .
N1 C5' H5'A 121.0 . .
O1 C6 O2 121.9(8) . .
O1 C6 C3 126.3(7) . .
O2 C6 C3 111.8(7) . .
O2 C7 C22 107.3(5) . .
O2 C7 H7A 110.3 . .
C22 C7 H7A 110.3 . .
O2 C7 H7B 110.3 . .
C22 C7 H7B 110.3 . .
H7A C7 H7B 108.5 . .
N2 C8 C9 122.0(6) . .
N2 C8 H8A 119.0 . .
C9 C8 H8A 119.0 . .
C10 C9 C8 119.8(6) . .
C10 C9 H9A 120.1 . .
C8 C9 H9A 120.1 . .
C9 C10 C11 117.9(6) . .
C9 C10 C13 123.6(7) . .
C11 C10 C13 118.5(6) . .
C10 C11 C12 121.5(6) . .
C10 C11 H11A 119.2 . .
C12 C11 H11A 119.2 . .
N2 C12 C11 120.9(6) . .
N2 C12 H12A 119.5 . .
C11 C12 H12A 119.5 . .
O3 C13 O4 126.8(7) . .
O3 C13 C10 123.3(8) . .
O4 C13 C10 109.8(7) . .
O4 C14 C24 110.4(5) . .
O4 C14 H14A 109.6 . .
C24 C14 H14A 109.6 . .
O4 C14 H14B 109.6 . .
C24 C14 H14B 109.6 . .
H14A C14 H14B 108.1 . .
C16' C17 C16 34.9(11) . .
C16' C17 C18' 118.3(19) . .
C16 C17 C18' 96.9(14) . .
C16' C17 C18 90(2) . .
C16 C17 C18 108.3(16) . .
C18' C17 C18 68.9(12) . .
C16' C17 C20 132(2) . .
C16 C17 C20 128.4(16) . .
C18' C17 C20 107.2(16) . .
C18 C17 C20 122.7(16) . .
N3 C15 C16 128.1(18) . .
N3 C15 H15A 116.0 . .
C16 C15 H15A 116.0 . .
C17 C16 C15 118.1(15) . .
C17 C16 H16A 121.0 . .
C15 C16 H16A 121.0 . .
C19 C18 C17 124.4(18) . .
C19 C18 H18A 117.8 . .
C17 C18 H18A 117.8 . .
N3 C19 C18 115.9(15) . .
N3 C19 H19A 122.1 . .
C18 C19 H19A 122.1 . .
C16' C15' N3 123(2) . .
C16' C15' H15B 118.5 . .
N3 C15' H15B 118.5 . .
C17 C16' C15' 127(2) . .
C17 C16' H16B 116.6 . .
C15' C16' H16B 116.6 . .
C19' C18' C17 120.8(15) . .
C19' C18' H18C 119.6 . .
C17 C18' H18C 119.6 . .
C18' C19' N3 120.3(12) . .
C18' C19' H19B 119.8 . .
N3 C19' H19B 119.8 . .
O5 C20 O6 124(2) . .
O5 C20 C17 125.8(19) . .
O6 C20 C17 98.3(13) . .
O6 C21 C26 107.5(7) . .
O6 C21 H21A 110.2 . .
C26 C21 H21A 110.2 . .
O6 C21 H21B 110.2 . .
C26 C21 H21B 110.2 . .
H21A C21 H21B 108.5 . .
C23 C22 C27 119.9(7) . .
C23 C22 C7 120.4(8) . .
C27 C22 C7 119.7(8) . .
C22 C23 C24 122.3(7) . .
C22 C23 H23A 118.8 . .
C24 C23 H23A 118.8 . .
C25 C24 C23 117.3(7) . .
C25 C24 C14 122.8(7) . .
C23 C24 C14 119.7(7) . .
C26 C25 C24 123.1(8) . .
C26 C25 H25A 118.4 . .
C24 C25 H25A 118.4 . .
C25 C26 C27 120.5(7) . .
C25 C26 C21 118.7(8) . .
C27 C26 C21 120.5(8) . .
C22 C27 C26 116.7(7) . .
C22 C27 H27A 121.6 . .
C26 C27 H27A 121.6 . .
N4 C28 C29 178.7(17) . .
C28 C29 H29A 109.5 . .
C28 C29 H29B 109.5 . .
H29A C29 H29B 109.5 . .
C28 C29 H29C 109.5 . .
H29A C29 H29C 109.5 . .
H29B C29 H29C 109.5 . .
N5 C30 C31 178.4(17) . .
C30 C31 H31A 109.5 . .
C30 C31 H31B 109.5 . .
H31A C31 H31B 109.5 . .
C30 C31 H31C 109.5 . .
H31A C31 H31C 109.5 . .
H31B C31 H31C 109.5 . .
N6 C32 C33 154.9(15) . 2_355
N6 C32 C33 154.9(15) . .
C33 C32 C33 50(3) 2_355 .
C32 C33 H33A 109.5 . .
C32 C33 H33B 109.5 . .
H33A C33 H33B 109.5 . .
C32 C33 H33C 109.5 . .
H33A C33 H33C 109.5 . .
H33B C33 H33C 109.5 . .

loop_
_geom_bond_atom_site_label_1
_geom_bond_atom_site_label_2
_geom_bond_distance
_geom_bond_site_symmetry_2
Cu1 N2 2.054(4) .
Cu1 N2 2.054(4) 2_355
Cu1 N2 2.054(4) 4_355
Cu1 N2 2.054(4) 3
Cu1 N6 2.354(7) .
Cu1 N6 2.354(7) 3
Cu2 N3 2.000(6) 7_454
Cu2 N3 2.000(6) 16_455
Cu2 N1 2.035(6) .
Cu2 N1 2.035(6) 10
Cu2 N4 2.341(7) .
Cu2 N5 2.374(8) .
O1 C6 1.172(7) .
O2 C6 1.305(7) .
O2 C7 1.470(7) .
O3 C13 1.159(7) .
O4 C13 1.341(8) .
O4 C14 1.438(7) .
O5 C20 1.242(9) .
O6 C20 1.282(19) .
O6 C21 1.518(10) .
N1 C1' 1.209(16) .
N1 C5' 1.395(18) .
N1 C1 1.460(18) .
N1 C5 1.475(14) .
N2 C12 1.329(6) .
N2 C8 1.343(7) .
N3 C15 1.230(19) .
N3 C19 1.430(5) .
N3 C19' 1.482(15) .
N3 C15' 1.49(3) .
N3 Cu2 2.000(6) 7_554
N4 C28 1.102(13) .
N5 C30 1.180(6) .
N6 C32 1.166(6) .
C3 C2 1.22(2) .
C3 C4' 1.397(18) .
C3 C4 1.407(14) .
C3 C2' 1.444(17) .
C3 C6 1.447(9) .
C1 C2 1.30(2) .
C1 H1A 0.9300 .
C2 H2A 0.9300 .
C4 C5 1.394(16) .
C4 H4A 0.9300 .
C5 H5A 0.9300 .
C1' C2' 1.372(19) .
C1' H1'A 0.9300 .
C2' H2'A 0.9300 .
C4' C5' 1.340(18) .
C4' H4'A 0.9300 .
C5' H5'A 0.9300 .
C7 C22 1.521(8) .
C7 H7A 0.9700 .
C7 H7B 0.9700 .
C8 C9 1.377(7) .
C8 H8A 0.9300 .
C9 C10 1.334(7) .
C9 H9A 0.9300 .
C10 C11 1.355(7) .
C10 C13 1.504(8) .
C11 C12 1.358(7) .
C11 H11A 0.9300 .
C12 H12A 0.9300 .
C14 C24 1.517(8) .
C14 H14A 0.9700 .
C14 H14B 0.9700 .
C17 C16' 1.11(2) .
C17 C16 1.426(4) .
C17 C18' 1.433(5) .
C17 C18 1.434(5) .
C17 C20 1.542(5) .
C15 C16 1.428(4) .
C15 H15A 0.9300 .
C16 H16A 0.9300 .
C18 C19 1.433(5) .
C18 H18A 0.9300 .
C19 H19A 0.9300 .
C15' C16' 1.38(3) .
C15' H15B 0.9300 .
C16' H16B 0.9300 .
C18' C19' 1.389(18) .
C18' H18C 0.9300 .
C19' H19B 0.9300 .
C21 C26 1.582(11) .
C21 H21A 0.9700 .
C21 H21B 0.9700 .
C22 C23 1.338(8) .
C22 C27 1.381(9) .
C23 C24 1.368(8) .
C23 H23A 0.9300 .
C24 C25 1.336(9) .
C25 C26 1.314(9) .
C25 H25A 0.9300 .
C26 C27 1.408(9) .
C27 H27A 0.9300 .
C28 C29 1.538(17) .
C29 H29A 0.9600 .
C29 H29B 0.9600 .
C29 H29C 0.9600 .
C30 C31 1.457(8) .
C31 H31A 0.9600 .
C31 H31B 0.9600 .
C31 H31C 0.9600 .
C32 C33 1.472(9) 2_355
C32 C33 1.472(9) .
C33 H33A 0.9600 .
C33 H33B 0.9600 .
C33 H33C 0.9600 .

loop_
_geom_torsion_atom_site_label_1
_geom_torsion_atom_site_label_2
_geom_torsion_atom_site_label_3
_geom_torsion_atom_site_label_4
_geom_torsion
_geom_torsion_site_symmetry_1
_geom_torsion_site_symmetry_4
N3 Cu2 N1 C1' 167(85) 7_454 .
N3 Cu2 N1 C1' -63.5(9) 16_455 .
N1 Cu2 N1 C1' 117.1(8) 10 .
N4 Cu2 N1 C1' 26.1(8) . .
N5 Cu2 N1 C1' -153.4(9) . .
N3 Cu2 N1 C5' -6(27) 7_454 .
N3 Cu2 N1 C5' 123.4(10) 16_455 .
N1 Cu2 N1 C5' -56.1(11) 10 .
N4 Cu2 N1 C5' -147.1(10) . .
N5 Cu2 N1 C5' 33.4(10) . .
N3 Cu2 N1 C1 109(27) 7_454 .
N3 Cu2 N1 C1 -121.8(9) 16_455 .
N1 Cu2 N1 C1 58.7(10) 10 .
N4 Cu2 N1 C1 -32.3(9) . .
N5 Cu2 N1 C1 148.2(9) . .
N3 Cu2 N1 C5 -75(27) 7_454 .
N3 Cu2 N1 C5 54.0(8) 16_455 .
N1 Cu2 N1 C5 -125.5(7) 10 .
N4 Cu2 N1 C5 143.5(8) . .
N5 Cu2 N1 C5 -36.0(8) . .
N2 Cu1 N2 C12 -140.3(4) 2_355 .
N2 Cu1 N2 C12 -47.9(4) 4_355 .
N2 Cu1 N2 C12 127.3(5) 3 .
N6 Cu1 N2 C12 -140.2(4) . .
N6 Cu1 N2 C12 39.8(4) 3 .
N2 Cu1 N2 C8 41.4(4) 2_355 .
N2 Cu1 N2 C8 133.8(5) 4_355 .
N2 Cu1 N2 C8 -51.1(4) 3 .
N6 Cu1 N2 C8 41.4(4) . .
N6 Cu1 N2 C8 -138.6(4) 3 .
N3 Cu2 N4 C28 -134.4(2) 7_454 .
N3 Cu2 N4 C28 134.4(2) 16_455 .
N1 Cu2 N4 C28 45.22(17) . .
N1 Cu2 N4 C28 -45.23(17) 10 .
N5 Cu2 N4 C28 180.0 . .
N3 Cu2 N5 C30 134.4(2) 7_454 .
N3 Cu2 N5 C30 -134.4(2) 16_455 .
N1 Cu2 N5 C30 -45.22(17) . .
N1 Cu2 N5 C30 45.22(17) 10 .
N4 Cu2 N5 C30 180.0 . .
N2 Cu1 N6 C32 0(100) . .
N2 Cu1 N6 C32 0(100) 2_355 .
N2 Cu1 N6 C32 0(100) 4_355 .
N2 Cu1 N6 C32 0(78) 3 .
N6 Cu1 N6 C32 0(100) 3 .
C1' N1 C1 C2 82.1(16) . .
C5' N1 C1 C2 -54.2(13) . .
C5 N1 C1 C2 1.4(13) . .
Cu2 N1 C1 C2 177.6(9) . .
C4' C3 C2 C1 49.7(15) . .
C4 C3 C2 C1 -2(2) . .
C2' C3 C2 C1 -67.5(13) . .
C6 C3 C2 C1 -178.9(9) . .
N1 C1 C2 C3 -0.1(17) . .
C2 C3 C4 C5 3(2) . .
C4' C3 C4 C5 -64.8(11) . .
C2' C3 C4 C5 46.6(14) . .
C6 C3 C4 C5 179.4(9) . .
C3 C4 C5 N1 -1.3(19) . .
C1' N1 C5 C4 -48.0(16) . .
C5' N1 C5 C4 73.7(16) . .
C1 N1 C5 C4 -0.5(16) . .
Cu2 N1 C5 C4 -177.2(11) . .
C5' N1 C1' C2' -9.6(17) . .
C1 N1 C1' C2' -62.3(14) . .
C5 N1 C1' C2' 47.4(13) . .
Cu2 N1 C1' C2' 177.3(9) . .
N1 C1' C2' C3 -2.2(17) . .
C2 C3 C2' C1' 82.2(15) . .
C4' C3 C2' C1' 7.6(18) . .
C4 C3 C2' C1' -51.8(14) . .
C6 C3 C2' C1' 178.5(9) . .
C2 C3 C4' C5' -48(2) . .
C4 C3 C4' C5' 85.2(19) . .
C2' C3 C4' C5' -2(3) . .
C6 C3 C4' C5' -172.2(15) . .
C3 C4' C5' N1 -9(3) . .
C1' N1 C5' C4' 15(2) . .
C1 N1 C5' C4' 51.6(18) . .
C5 N1 C5' C4' -62.1(16) . .
Cu2 N1 C5' C4' -171.6(13) . .
C7 O2 C6 O1 -2.7(10) . .
C7 O2 C6 C3 179.4(5) . .
C2 C3 C6 O1 27.5(14) . .
C4' C3 C6 O1 142.3(13) . .
C4 C3 C6 O1 -149.3(9) . .
C2' C3 C6 O1 -27.6(14) . .
C2 C3 C6 O2 -154.7(10) . .
C4' C3 C6 O2 -39.9(14) . .
C4 C3 C6 O2 28.5(10) . .
C2' C3 C6 O2 150.2(10) . .
C6 O2 C7 C22 172.5(6) . .
C12 N2 C8 C9 0.3(8) . .
Cu1 N2 C8 C9 178.7(4) . .
N2 C8 C9 C10 -1.2(9) . .
C8 C9 C10 C11 -0.6(9) . .
C8 C9 C10 C13 -178.5(5) . .
C9 C10 C11 C12 3.2(9) . .
C13 C10 C11 C12 -178.8(5) . .
C8 N2 C12 C11 2.3(8) . .
Cu1 N2 C12 C11 -176.0(4) . .
C10 C11 C12 N2 -4.2(9) . .
C14 O4 C13 O3 4.9(10) . .
C14 O4 C13 C10 -173.2(5) . .
C9 C10 C13 O3 -174.7(7) . .
C11 C10 C13 O3 7.4(9) . .
C9 C10 C13 O4 3.5(8) . .
C11 C10 C13 O4 -174.4(5) . .
C13 O4 C14 C24 -75.7(7) . .
C19 N3 C15 C16 9.7(17) . .
C19' N3 C15 C16 -51.5(14) . .
C15' N3 C15 C16 58(2) . .
Cu2 N3 C15 C16 175.8(10) 7_554 .
C16' C17 C16 C15 -90(3) . .
C18' C17 C16 C15 41.4(18) . .
C18 C17 C16 C15 -29(2) . .
C20 C17 C16 C15 159.8(17) . .
N3 C15 C16 C17 11.5(19) . .
C16' C17 C18 C19 60(3) . .
C16 C17 C18 C19 30(3) . .
C18' C17 C18 C19 -61(3) . .
C20 C17 C18 C19 -158(2) . .
C15 N3 C19 C18 -10(2) . .
C19' N3 C19 C18 73(2) . .
C15' N3 C19 C18 -39(2) . .
Cu2 N3 C19 C18 -175.2(16) 7_554 .
C17 C18 C19 N3 -12(4) . .
C15 N3 C15' C16' -81(2) . .
C19 N3 C15' C16' 57.4(13) . .
C19' N3 C15' C16' -1.5(13) . .
Cu2 N3 C15' C16' -172.1(9) 7_554 .
C16 C17 C16' C15' 76(3) . .
C18' C17 C16' C15' 18(3) . .
C18 C17 C16' C15' -47(2) . .
C20 C17 C16' C15' 176.6(19) . .
N3 C15' C16' C17 -8(2) . .
C16' C17 C18' C19' -20(3) . .
C16 C17 C18' C19' -48.8(19) . .
C18 C17 C18' C19' 58.2(16) . .
C20 C17 C18' C19' 177.3(16) . .
C17 C18' C19' N3 10(2) . .
C15 N3 C19' C18' 39.7(16) . .
C19 N3 C19' C18' -77.7(15) . .
C15' N3 C19' C18' -0.8(16) . .
Cu2 N3 C19' C18' 170.6(10) 7_554 .
C21 O6 C20 O5 -48(3) . .
C21 O6 C20 C17 168.3(12) . .
C16' C17 C20 O5 -145(3) . .
C16 C17 C20 O5 -99(3) . .
C18' C17 C20 O5 15(4) . .
C18 C17 C20 O5 91(4) . .
C16' C17 C20 O6 -2(3) . .
C16 C17 C20 O6 44(3) . .
C18' C17 C20 O6 157.8(16) . .
C18 C17 C20 O6 -127(2) . .
C20 O6 C21 C26 140.8(16) . .
O2 C7 C22 C23 -88.9(7) . .
O2 C7 C22 C27 90.3(7) . .
C27 C22 C23 C24 -1.3(10) . .
C7 C22 C23 C24 178.0(6) . .
C22 C23 C24 C25 2.8(10) . .
C22 C23 C24 C14 177.3(6) . .
O4 C14 C24 C25 -43.3(9) . .
O4 C14 C24 C23 142.4(6) . .
C23 C24 C25 C26 -1.1(12) . .
C14 C24 C25 C26 -175.5(7) . .
C24 C25 C26 C27 -2.0(14) . .
C24 C25 C26 C21 -175.5(9) . .
O6 C21 C26 C25 179.6(9) . .
O6 C21 C26 C27 6.1(15) . .
C23 C22 C27 C26 -1.8(11) . .
C7 C22 C27 C26 179.0(7) . .
C25 C26 C27 C22 3.4(13) . .
C21 C26 C27 C22 176.8(9) . .
Cu2 N4 C28 C29 0.0 . .
Cu2 N5 C30 C31 0.0 . .
Cu1 N6 C32 C33 0(100) . 2_355
Cu1 N6 C32 C33 0(100) . .

loop_
_platon_squeeze_void_nr
_platon_squeeze_void_average_x
_platon_squeeze_void_average_y
_platon_squeeze_void_average_z
_platon_squeeze_void_volume
_platon_squeeze_void_count_electrons
_platon_squeeze_void_content
1 0.003 -0.004 -0.015 6993 2368 ' '
